data_1551327
loop_
_publ_author_name
'Marc A. Little'
'Michael E. Briggs'
'James T. A. Jones'
'Marc Schmidtmann'
'Tom Hasell'
'Samantha Y. Chong'
'Kim E. Jelfs'
'Linjiang Chen'
'Andrew I. Cooper'

_publ_section_title
;
 Trapping virtual pores by crystal retro-engineering
;
_journal_name_full 'Nature Chemistry'
_journal_page_first 153
_journal_page_last 159
_journal_paper_doi 10.1038/nchem.2156
_journal_volume 7
_journal_year 2015
_chemical_absolute_configuration ad
_chemical_formula_moiety '2(C1 H1 Cl3), 8(C H4 O), 2(C72 H84 N12), C72 H66 N11'
_chemical_formula_sum 'C226 H268 Cl6 N35 O8'
_chemical_formula_weight 3815.45
_space_group_crystal_system trigonal
_space_group_IT_number 155
_space_group_name_Hall 'R 3 2"'
_space_group_name_H-M_alt 'R 3 2 :H'
_atom_sites_solution_hydrogens geom
_atom_sites_solution_primary dual
_atom_sites_solution_secondary difmap
_cell_angle_alpha 90.00
_cell_angle_beta 90.00
_cell_angle_gamma 120.00
_cell_formula_units_Z 3
_cell_length_a 20.5397(11)
_cell_length_b 20.5397(11)
_cell_length_c 44.747(3)
_cell_measurement_reflns_used 9716
_cell_measurement_temperature 100
_cell_measurement_theta_max 26.28
_cell_measurement_theta_min 2.15
_cell_volume 16348.7(17)
_computing_cell_refinement 'SAINT v7.68A (Bruker,2009)'
_computing_data_collection 'CrystalClear-SM Expert 2.0 r7 (Rigaku, 2011)'
_computing_data_reduction 'SAINT v7.68A (Bruker,2009)'
_computing_molecular_graphics 'Olex2 (Dolomanov et al., 2009)'
_computing_publication_material 'Olex2 (Dolomanov et al., 2009)'
_computing_structure_refinement 'XL (Sheldrick, 2008)'
_computing_structure_solution 'ShelXD (Sheldrick, 2008)'
_diffrn_ambient_temperature 100.0
_diffrn_detector CCD
_diffrn_detector_area_resol_mean 28.5714
_diffrn_detector_type 'Rigaku Saturn724+'
_diffrn_measured_fraction_theta_full 0.997
_diffrn_measured_fraction_theta_max 0.997
_diffrn_measurement_device 'AFC12 (Right): Kappa 3 circle'
_diffrn_measurement_device_type 'Bruker APEX-II CCD'
_diffrn_measurement_method '\f and \w scans'
_diffrn_measurement_specimen_support 'Mitegen 50um'
_diffrn_radiation_collimation 0.3
_diffrn_radiation_monochromator graphite
_diffrn_radiation_probe x-ray
_diffrn_radiation_type MoK\a
_diffrn_radiation_wavelength 0.71073
_diffrn_reflns_av_R_equivalents 0.0572
_diffrn_reflns_av_unetI/netI 0.0249
_diffrn_reflns_limit_h_max 25
_diffrn_reflns_limit_h_min -25
_diffrn_reflns_limit_k_max 21
_diffrn_reflns_limit_k_min -25
_diffrn_reflns_limit_l_max 55
_diffrn_reflns_limit_l_min -55
_diffrn_reflns_number 93107
_diffrn_reflns_theta_full 26.37
_diffrn_reflns_theta_max 26.37
_diffrn_reflns_theta_min 1.98
_diffrn_source 'Rotating Anode'
_diffrn_source_current 24.0
_diffrn_source_power 1.2
_diffrn_source_target Mo
_diffrn_source_type 'Rotating Anode'
_diffrn_source_voltage 50.0
_diffrn_standards_number 0
_exptl_absorpt_coefficient_mu 0.143
_exptl_absorpt_correction_T_max 0.7454
_exptl_absorpt_correction_T_min 0.4853
_exptl_absorpt_correction_type multi-scan
_exptl_absorpt_process_details
;
SADABS-2008/1 (Bruker,2008) was used for absorption correction.
wR2(int) was 0.1108 before and 0.0793 after correction.
The Ratio of minimum to maximum transmission is 0.6511.
The \l/2 correction factor is 0.0000.
;
_exptl_crystal_colour colourless
_exptl_crystal_colour_primary colourless
_exptl_crystal_density_diffrn 1.163
_exptl_crystal_density_meas .
_exptl_crystal_density_method 'not measured'
_exptl_crystal_description prism
_exptl_crystal_F_000 6105
_exptl_crystal_size_max 0.236
_exptl_crystal_size_mid 0.224
_exptl_crystal_size_min 0.104
_refine_diff_density_max 0.456
_refine_diff_density_min -0.550
_refine_diff_density_rms 0.059
_refine_ls_abs_structure_details 'Flack H D (1983), Acta Cryst. A39, 876-881'
_refine_ls_abs_structure_Flack 0.00(12)
_refine_ls_extinction_method none
_refine_ls_goodness_of_fit_ref 1.062
_refine_ls_hydrogen_treatment constr
_refine_ls_matrix_type full
_refine_ls_number_parameters 541
_refine_ls_number_reflns 7399
_refine_ls_number_restraints 2
_refine_ls_restrained_S_all 1.062
_refine_ls_R_factor_all 0.0745
_refine_ls_R_factor_gt 0.0662
_refine_ls_shift/su_max 0.000
_refine_ls_shift/su_mean 0.000
_refine_ls_structure_factor_coef Fsqd
_refine_ls_weighting_details 'calc w=1/[\s^2^(Fo^2^)+(0.1283P)^2^+15.0332P] where P=(Fo^2^+2Fc^2^)/3'
_refine_ls_weighting_scheme calc
_refine_ls_wR_factor_gt 0.1900
_refine_ls_wR_factor_ref 0.2001
_reflns_number_gt 6528
_reflns_number_total 7399
_reflns_threshold_expression >2sigma(I)
_cod_data_source_file nchem.2156-s9.cif
_cod_data_source_block 2(CC3-R)(3+2#5)_Solvate_100K
_cod_original_cell_volume 16348.5(15)
_cod_original_sg_symbol_H-M 'R 3 2'
_cod_database_code 1551327
_olex2_refinement_description
;
1. Fixed Uiso
 At 1.2 times of:
  All C(H) groups, All C(H,H) groups
 At 1.5 times of:
  All C(H,H,H) groups, All O(H) groups
2. Shared sites
{C50A, C50B}
3. Restrained distances
 C52-O3 = O4-C53
 1.43 with sigma of 0.02
4. Uiso/Uaniso restraints and constraints
Uiso(C50A) = Uiso(C50B)
5. Others
 Fixed Sof: O1(0.16667) O2(0.5) H2(0.5) C52(0.25) H52A(0.25) H52B(0.25)
 H52C(0.25) O4(0.25) H4A(0.25) O5(0.16667) N5(0.5) N6(0.5) N7(0.5) C25(0.5)
 H25A(0.5) H25B(0.5) C26(0.5) H26A(0.5) H26B(0.5) C27(0.5) H27(0.5) C28(0.5)
 C29(0.5) H29(0.5) C30(0.5) H30(0.5) C31(0.5) C32(0.5) H32(0.5) C33(0.5)
 H33(0.5) C34(0.5) C35(0.5) C36(0.5) H36(0.5) C37(0.5) C38(0.5) H38(0.5)
 C39(0.5) H39(0.5) C40(0.5) H40(0.5) C41(0.5) H41A(0.5) H41B(0.5) C42(0.5)
 H42A(0.5) H42B(0.5) C43(0.5) C44(0.5) H44(0.5) C45(0.5) H45(0.5) C46(0.5)
 H46(0.5) C47(0.5) H47(0.5) C48(0.5) H48(0.5) C50A(0.16667) C50B(0.16667)
 C51(0.5) H51A(0.5) H51B(0.5) H51C(0.5) O3(0.25) H3(0.25) C53(0.25) H53A(0.25)
 H53B(0.25) H53C(0.25)
6.a Ternary CH refined with riding coordinates:
 C10(H10), C15(H15), C17(H17), C18(H18), C49(H49)
6.b Secondary CH2 refined with riding coordinates:
 C11(H11A,H11B), C12(H12A,H12B), C13(H13A,H13B), C14(H14A,H14B), C19(H19A,
 H19B), C1A(H1AA,H1AB), C20(H20A,H20B), C21(H21A,H21B), C25(H25A,H25B),
 C26(H26A,H26B), C41(H41A,H41B), C42(H42A,H42B)
6.c Me refined with riding coordinates:
 C52(H52A,H52B,H52C), C51(H51A,H51B,H51C), C53(H53A,H53B,H53C)
6.d Aromatic/amide H refined with riding coordinates:
 C1(H1), C4(H4), C6(H6), C8(H8), C9(H9), C16(H16), C22(H22), C24(H24),
 C27(H27), C29(H29), C30(H30), C32(H32), C33(H33), C36(H36), C38(H38), C39(H39),
  C40(H40), C44(H44), C45(H45), C46(H46), C47(H47), C48(H48)
6.e Tetrahedral OH refined with riding coordinates:
 O2(H2), O4(H4A), O3(H3)
;

loop_
_space_group_symop_id
_space_group_symop_operation_xyz
1 'x, y, z'
2 '-y, x-y, z'
3 '-x+y, -x, z'
4 'x-y, -y, -z'
5 '-x, -x+y, -z'
6 'y, x, -z'
7 'x+2/3, y+1/3, z+1/3'
8 '-y+2/3, x-y+1/3, z+1/3'
9 '-x+y+2/3, -x+1/3, z+1/3'
10 'x-y+2/3, -y+1/3, -z+1/3'
11 '-x+2/3, -x+y+1/3, -z+1/3'
12 'y+2/3, x+1/3, -z+1/3'
13 'x+1/3, y+2/3, z+2/3'
14 '-y+1/3, x-y+2/3, z+2/3'
15 '-x+y+1/3, -x+2/3, z+2/3'
16 'x-y+1/3, -y+2/3, -z+2/3'
17 '-x+1/3, -x+y+2/3, -z+2/3'
18 'y+1/3, x+2/3, -z+2/3'

loop_
_atom_site_label
_atom_site_type_symbol
_atom_site_fract_x
_atom_site_fract_y
_atom_site_fract_z
_atom_site_U_iso_or_equiv
_atom_site_adp_type
_atom_site_occupancy
_atom_site_symmetry_multiplicity
_atom_site_calc_flag
_atom_site_disorder_assembly
_atom_site_disorder_group
_atom_site_refinement_flags_posn
_atom_site_refinement_flags_adp
Cl1 Cl 0.57976(8) 0.32204(8) 0.67979(4) 0.1031(4) Uani 1 1 d A 1 . .
O1 O 0.6667 0.3333 0.7316(3) 0.093(3) Uiso 0.50 3 d . 1 S T
O2 O 0.5308(6) 0.4323(6) 0.8170(2) 0.131(3) Uiso 0.50 1 d B 1 . .
H2 H 0.4844 0.4013 0.8173 0.196 Uiso 0.50 1 calc B 1 R .
C52 C 0.6667 0.501(2) 0.8333 0.209(14) Uiso 0.25 1 d C 2 DS T
H52A H 0.6849 0.4876 0.8155 0.313 Uiso 0.25 1 calc C 2 R .
H52B H 0.6356 0.4560 0.8452 0.313 Uiso 0.25 1 calc C 2 R .
H52C H 0.7096 0.5373 0.8453 0.313 Uiso 0.25 1 calc C 2 R .
O4 O 0.5950(18) 0.3757(18) 0.8396(6) 0.188(10) Uiso 0.25 1 d D 2 D .
H4A H 0.6410 0.4023 0.8358 0.282 Uiso 0.25 1 calc D 2 R .
O5 O 0.6869(16) 0.3716(12) 0.7911(5) 0.105(6) Uiso 0.17 1 d E 2 . .
N1 N 0.39250(14) 0.21525(14) 0.74797(6) 0.0487(6) Uani 1 1 d . . . .
N2 N 0.46182(14) 0.37647(14) 0.75711(6) 0.0480(6) Uani 1 1 d . . . .
N3 N 0.61042(14) 0.56326(14) 0.63680(6) 0.0506(6) Uani 1 1 d . . . .
N4 N 0.64092(14) 0.49693(14) 0.58619(6) 0.0514(6) Uani 1 1 d . . . .
N5 N 0.4340(3) 0.6369(3) 0.53004(12) 0.0432(10) Uani 0.50 1 d . 1 . .
N6 N 0.3650(3) 0.4797(3) 0.65989(10) 0.0437(10) Uani 0.50 1 d . . . .
N7 N 0.2903(3) 0.5269(3) 0.79459(11) 0.0524(12) Uani 0.50 1 d F 2 . .
N8 N 0.3333 0.6667 0.83789(16) 0.0692(14) Uani 1 3 d . . S T
C1 C 0.75653(17) 0.55784(17) 0.75515(7) 0.0498(6) Uani 1 1 d . . . .
H1 H 0.7470 0.5372 0.7747 0.060 Uiso 1 1 calc . . R .
C2 C 0.69367(16) 0.53132(16) 0.73357(7) 0.0482(6) Uani 1 1 d . . . .
C4 C 0.62084(17) 0.47951(17) 0.74266(7) 0.0490(6) Uani 1 1 d . . . .
H4 H 0.6122 0.4593 0.7623 0.059 Uiso 1 1 calc . . R .
C5 C 0.56055(16) 0.45727(16) 0.72297(7) 0.0467(6) Uani 1 1 d . . . .
C6 C 0.57413(17) 0.48738(16) 0.69437(7) 0.0479(6) Uani 1 1 d . . . .
H6 H 0.5332 0.4726 0.6810 0.058 Uiso 1 1 calc . . R .
C7 C 0.64709(17) 0.53925(16) 0.68484(7) 0.0477(6) Uani 1 1 d . . . .
C8 C 0.70600(16) 0.56021(16) 0.70476(7) 0.0478(6) Uani 1 1 d . . . .
H8 H 0.7558 0.5950 0.6986 0.057 Uiso 1 1 calc . . R .
C9 C 0.48233(16) 0.40267(16) 0.73140(7) 0.0469(6) Uani 1 1 d . . . .
H9 H 0.4450 0.3863 0.7163 0.056 Uiso 1 1 calc . . R .
C10 C 0.38109(15) 0.32460(16) 0.76119(6) 0.0441(6) Uani 1 1 d . . . .
H10 H 0.3544 0.3192 0.7418 0.053 Uiso 1 1 calc . . R .
C11 C 0.35113(18) 0.35646(19) 0.78474(7) 0.0520(7) Uani 1 1 d . . . .
H11A H 0.3615 0.4070 0.7785 0.062 Uiso 1 1 calc . . R .
H11B H 0.3775 0.3619 0.8039 0.062 Uiso 1 1 calc . . R .
C12 C 0.2666(2) 0.3054(2) 0.78923(8) 0.0609(8) Uani 1 1 d . . . .
H12A H 0.2488 0.3263 0.8051 0.073 Uiso 1 1 calc . . R .
H12B H 0.2398 0.3030 0.7705 0.073 Uiso 1 1 calc . . R .
C13 C 0.24920(19) 0.2268(2) 0.79798(8) 0.0615(8) Uani 1 1 d . . . .
H13A H 0.2701 0.2283 0.8181 0.074 Uiso 1 1 calc . . R .
H13B H 0.1940 0.1931 0.7989 0.074 Uiso 1 1 calc . . R .
C14 C 0.28223(18) 0.19543(19) 0.77573(8) 0.0560(7) Uani 1 1 d . . . .
H14A H 0.2564 0.1878 0.7563 0.067 Uiso 1 1 calc . . R .
H14B H 0.2728 0.1458 0.7829 0.067 Uiso 1 1 calc . . R .
C15 C 0.36715(16) 0.24744(17) 0.77123(7) 0.0468(6) Uani 1 1 d . . . .
H15 H 0.3945 0.2523 0.7903 0.056 Uiso 1 1 calc . . R .
C16 C 0.66206(16) 0.57212(15) 0.65470(7) 0.0484(7) Uani 1 1 d . . . .
H16 H 0.7128 0.6014 0.6483 0.058 Uiso 1 1 calc . . R .
C17 C 0.63261(16) 0.60056(16) 0.60781(8) 0.0504(7) Uani 1 1 d . . . .
H17 H 0.6887 0.6312 0.6067 0.061 Uiso 1 1 calc . . R .
C18 C 0.60325(17) 0.54082(16) 0.58313(8) 0.0499(7) Uani 1 1 d . . . .
H18 H 0.5477 0.5072 0.5853 0.060 Uiso 1 1 calc . . R .
C19 C 0.6210(2) 0.5775(2) 0.55220(8) 0.0614(8) Uani 1 1 d . . . .
H19A H 0.6761 0.6073 0.5495 0.074 Uiso 1 1 calc . . R .
H19B H 0.6002 0.5380 0.5366 0.074 Uiso 1 1 calc . . R .
C1A C 0.5874(2) 0.6286(2) 0.54859(9) 0.0649(9) Uani 1 1 d . . . .
H1AA H 0.5319 0.5980 0.5493 0.078 Uiso 1 1 calc . . R .
H1AB H 0.6019 0.6538 0.5289 0.078 Uiso 1 1 calc . . R .
C20 C 0.6152(2) 0.6880(2) 0.57341(10) 0.0678(9) Uani 1 1 d . . . .
H20A H 0.6700 0.7222 0.5712 0.081 Uiso 1 1 calc . . R .
H20B H 0.5901 0.7182 0.5715 0.081 Uiso 1 1 calc . . R .
C21 C 0.5990(2) 0.65179(19) 0.60402(9) 0.0617(9) Uani 1 1 d . . . .
H21A H 0.5439 0.6220 0.6070 0.074 Uiso 1 1 calc . . R .
H21B H 0.6200 0.6916 0.6195 0.074 Uiso 1 1 calc . . R .
C22 C 0.60122(17) 0.42832(17) 0.59259(7) 0.0505(7) Uani 1 1 d . . . .
H22 H 0.5488 0.4074 0.5958 0.061 Uiso 1 1 calc . . R .
C23 C 0.63504(17) 0.37990(17) 0.59509(7) 0.0499(7) Uani 1 1 d . . . .
C24 C 0.58898(17) 0.30222(18) 0.59527(7) 0.0516(7) Uani 1 1 d . . . .
H24 H 0.5359 0.2809 0.5955 0.062 Uiso 1 1 calc . . R .
C25 C 0.3983(3) 0.6613(3) 0.48101(12) 0.0403(11) Uani 0.50 1 d . 1 . .
H25A H 0.3827 0.6086 0.4759 0.048 Uiso 0.50 1 calc . 1 R .
H25B H 0.4161 0.6924 0.4627 0.048 Uiso 0.50 1 calc . 1 R .
C26 C 0.4592(3) 0.6915(3) 0.50512(12) 0.0409(11) Uani 0.50 1 d . 1 . .
H26A H 0.5069 0.6986 0.4967 0.049 Uiso 0.50 1 calc . 1 R .
H26B H 0.4679 0.7408 0.5124 0.049 Uiso 0.50 1 calc . 1 R .
C27 C 0.4362(3) 0.6622(3) 0.55637(12) 0.0374(10) Uani 0.50 1 d . 1 . .
H27 H 0.4516 0.7139 0.5588 0.045 Uiso 0.50 1 calc . 1 R .
C28 C 0.4159(3) 0.6147(3) 0.58265(14) 0.0370(11) Uani 0.50 1 d . 1 . .
C29 C 0.4240(4) 0.6443(4) 0.61162(14) 0.0390(11) Uani 0.50 1 d . 1 . .
H29 H 0.4401 0.6962 0.6139 0.047 Uiso 0.50 1 calc . 1 R .
C30 C 0.4097(4) 0.6018(5) 0.6363(2) 0.0394(13) Uani 0.50 1 d . 1 . .
H30 H 0.4193 0.6247 0.6555 0.047 Uiso 0.50 1 calc . 1 R .
C31 C 0.3805(3) 0.5231(3) 0.63401(12) 0.0375(10) Uani 0.50 1 d . 1 . .
C32 C 0.3688(3) 0.4916(3) 0.60521(11) 0.0403(11) Uani 0.50 1 d . 1 . .
H32 H 0.3487 0.4390 0.6030 0.048 Uiso 0.50 1 calc . 1 R .
C33 C 0.3863(3) 0.5363(3) 0.58023(12) 0.0423(11) Uani 0.50 1 d . 1 . .
H33 H 0.3783 0.5141 0.5610 0.051 Uiso 0.50 1 calc . 1 R .
C34 C 0.3456(3) 0.5014(3) 0.68700(12) 0.0409(11) Uani 0.50 1 d . 2 . .
C35 C 0.2893(4) 0.5211(3) 0.68736(16) 0.0449(13) Uani 0.50 1 d F 2 . .
C36 C 0.2685(4) 0.5386(4) 0.7135(2) 0.0459(14) Uani 0.50 1 d F 2 . .
H36 H 0.2313 0.5532 0.7134 0.055 Uiso 0.50 1 calc F 2 R .
C37 C 0.3012(3) 0.5354(3) 0.74101(12) 0.0443(12) Uani 0.50 1 d F 2 . .
C38 C 0.3596(4) 0.5194(3) 0.74020(12) 0.0455(12) Uani 0.50 1 d F 2 . .
H38 H 0.3836 0.5188 0.7583 0.055 Uiso 0.50 1 calc F 2 R .
C39 C 0.3834(4) 0.5044(3) 0.71309(12) 0.0465(12) Uani 0.50 1 d F 2 . .
H39 H 0.4250 0.4964 0.7126 0.056 Uiso 0.50 1 calc F 2 R .
C40 C 0.2718(4) 0.5443(3) 0.76942(17) 0.0499(13) Uani 0.50 1 d F 2 . .
H40 H 0.2381 0.5633 0.7695 0.060 Uiso 0.50 1 calc F 2 R .
C41 C 0.2556(4) 0.5317(4) 0.82174(14) 0.0557(15) Uani 0.50 1 d F 2 . .
H41A H 0.2321 0.4823 0.8320 0.067 Uiso 0.50 1 calc F 2 R .
H41B H 0.2154 0.5430 0.8168 0.067 Uiso 0.50 1 calc F 2 R .
C42 C 0.3099(4) 0.5902(4) 0.84238(12) 0.0535(14) Uani 0.50 1 d F 2 . .
H42A H 0.2879 0.5768 0.8627 0.064 Uiso 0.50 1 calc F 2 R .
H42B H 0.3556 0.5857 0.8426 0.064 Uiso 0.50 1 calc F 2 R .
C43 C 0.3610(4) 0.4087(4) 0.65972(17) 0.0422(17) Uani 0.50 1 d . . . .
C44 C 0.3027(4) 0.3495(5) 0.67506(17) 0.0475(16) Uani 0.50 1 d . . . .
H44 H 0.2659 0.3564 0.6851 0.057 Uiso 0.50 1 calc . . R .
C45 C 0.2988(5) 0.2784(4) 0.67546(17) 0.0561(16) Uani 0.50 1 d . . . .
H45 H 0.2596 0.2373 0.6860 0.067 Uiso 0.50 1 calc . . R .
C46 C 0.3531(5) 0.2697(5) 0.66027(14) 0.060(2) Uani 0.50 1 d . . . .
H46 H 0.3494 0.2217 0.6599 0.072 Uiso 0.50 1 calc . . R .
C47 C 0.4121(5) 0.3292(4) 0.64578(15) 0.0518(14) Uani 0.50 1 d . . . .
H47 H 0.4500 0.3227 0.6364 0.062 Uiso 0.50 1 calc . . R .
C48 C 0.4160(4) 0.3986(3) 0.64492(13) 0.0466(12) Uani 0.50 1 d . . . .
H48 H 0.4557 0.4393 0.6344 0.056 Uiso 0.50 1 calc . . R .
C49 C 0.6667 0.3333 0.66875(17) 0.0732(17) Uani 1 3 d . 1 S T
H49 H 0.6667 0.3333 0.6464 0.088 Uiso 1 3 calc . 1 RS T
C50A C 0.6667 0.3333 0.7633(4) 0.155(5) Uiso 0.17 1 d G 1 S T
C50B C 0.6667 0.3333 0.7633(4) 0.155(5) Uiso 0.17 1 d E 2 S T
C51 C 0.5426(8) 0.5070(7) 0.8188(3) 0.107(3) Uiso 0.50 1 d B 1 . .
H51A H 0.5612 0.5325 0.7996 0.160 Uiso 0.50 1 calc B 1 R .
H51B H 0.5796 0.5350 0.8345 0.160 Uiso 0.50 1 calc B 1 R .
H51C H 0.4950 0.5049 0.8236 0.160 Uiso 0.50 1 calc B 1 R .
O3 O 0.622(3) 0.535(3) 0.8245(11) 0.28(2) Uiso 0.25 1 d C 2 D .
H3 H 0.6446 0.5801 0.8296 0.422 Uiso 0.25 1 calc C 2 R .
C53 C 0.552(2) 0.371(2) 0.8132(7) 0.152(12) Uiso 0.25 1 d D 2 D .
H53A H 0.5844 0.3847 0.7955 0.228 Uiso 0.25 1 calc D 2 R .
H53B H 0.5317 0.4047 0.8152 0.228 Uiso 0.25 1 calc D 2 R .
H53C H 0.5102 0.3189 0.8109 0.228 Uiso 0.25 1 calc D 2 R .

loop_
_atom_site_aniso_label
_atom_site_aniso_U_11
_atom_site_aniso_U_22
_atom_site_aniso_U_33
_atom_site_aniso_U_23
_atom_site_aniso_U_13
_atom_site_aniso_U_12
Cl1 0.0755(7) 0.0913(8) 0.1458(11) 0.0028(8) 0.0274(7) 0.0443(6)
N1 0.0372(12) 0.0440(13) 0.0652(14) -0.0031(11) 0.0020(10) 0.0203(10)
N2 0.0406(12) 0.0436(13) 0.0571(14) -0.0067(10) -0.0064(10) 0.0190(11)
N3 0.0398(12) 0.0381(12) 0.0694(15) -0.0043(11) -0.0056(11) 0.0161(10)
N4 0.0408(12) 0.0433(13) 0.0719(15) -0.0007(11) -0.0017(11) 0.0224(11)
N5 0.046(3) 0.039(2) 0.054(3) 0.000(2) -0.003(2) 0.028(2)
N6 0.057(3) 0.035(2) 0.047(2) -0.0016(18) -0.001(2) 0.028(2)
N7 0.059(3) 0.049(3) 0.041(2) 0.003(2) -0.002(2) 0.020(2)
N8 0.0411(15) 0.0411(15) 0.125(5) 0.000 0.000 0.0205(7)
C1 0.0446(15) 0.0436(15) 0.0611(16) -0.0062(13) -0.0024(12) 0.0219(13)
C2 0.0380(13) 0.0384(14) 0.0687(17) -0.0080(12) -0.0053(12) 0.0196(11)
C4 0.0433(15) 0.0427(14) 0.0613(16) -0.0101(12) -0.0044(12) 0.0217(12)
C5 0.0387(14) 0.0390(13) 0.0595(15) -0.0129(12) -0.0015(12) 0.0171(11)
C6 0.0416(14) 0.0349(13) 0.0654(16) -0.0128(12) -0.0050(12) 0.0177(11)
C7 0.0408(14) 0.0339(13) 0.0672(17) -0.0082(12) -0.0031(13) 0.0177(11)
C8 0.0365(13) 0.0352(13) 0.0705(18) -0.0039(12) -0.0050(12) 0.0170(11)
C9 0.0380(14) 0.0427(14) 0.0580(16) -0.0109(12) -0.0055(12) 0.0188(12)
C10 0.0357(13) 0.0467(15) 0.0500(14) -0.0066(12) -0.0060(11) 0.0206(12)
C11 0.0537(17) 0.0558(17) 0.0536(15) -0.0058(13) -0.0047(13) 0.0328(14)
C12 0.0554(18) 0.083(2) 0.0561(17) -0.0071(16) 0.0040(14) 0.0434(18)
C13 0.0447(16) 0.068(2) 0.0676(19) -0.0013(16) 0.0094(14) 0.0251(15)
C14 0.0420(15) 0.0517(17) 0.0702(18) -0.0011(14) 0.0061(14) 0.0202(14)
C15 0.0387(14) 0.0446(14) 0.0558(15) -0.0053(12) -0.0003(11) 0.0199(12)
C16 0.0372(14) 0.0315(12) 0.0738(19) -0.0039(12) -0.0070(13) 0.0151(11)
C17 0.0365(13) 0.0381(14) 0.0744(19) -0.0019(13) -0.0098(13) 0.0169(12)
C18 0.0361(14) 0.0418(14) 0.0739(18) -0.0033(13) -0.0035(13) 0.0210(12)
C19 0.0535(18) 0.066(2) 0.072(2) 0.0029(17) -0.0031(15) 0.0354(17)
C1A 0.0607(19) 0.068(2) 0.074(2) 0.0070(17) -0.0092(16) 0.0386(18)
C20 0.057(2) 0.0474(17) 0.100(3) 0.0008(17) -0.0183(19) 0.0272(16)
C21 0.0571(19) 0.0470(17) 0.086(2) -0.0156(16) -0.0229(17) 0.0299(15)
C22 0.0413(14) 0.0453(15) 0.0646(17) -0.0072(13) -0.0070(13) 0.0215(13)
C23 0.0417(14) 0.0424(14) 0.0661(17) -0.0035(13) -0.0018(13) 0.0215(12)
C24 0.0426(15) 0.0480(16) 0.0638(17) -0.0006(13) 0.0003(13) 0.0223(13)
C25 0.039(3) 0.041(3) 0.044(3) -0.008(2) 0.002(2) 0.022(2)
C26 0.033(2) 0.043(3) 0.049(3) 0.002(2) -0.001(2) 0.021(2)
C27 0.030(2) 0.037(3) 0.051(3) -0.004(2) -0.004(2) 0.020(2)
C28 0.033(3) 0.041(3) 0.046(3) 0.000(2) -0.006(2) 0.025(3)
C29 0.042(3) 0.038(3) 0.047(3) -0.006(3) -0.002(2) 0.028(3)
C30 0.044(4) 0.041(4) 0.037(3) 0.002(3) -0.002(3) 0.024(3)
C31 0.038(3) 0.035(3) 0.042(2) 0.003(2) -0.003(2) 0.021(2)
C32 0.050(3) 0.038(2) 0.039(2) -0.006(2) -0.009(2) 0.026(2)
C33 0.046(3) 0.040(3) 0.047(3) -0.004(2) -0.007(2) 0.026(2)
C34 0.048(3) 0.034(2) 0.044(2) -0.005(2) -0.005(2) 0.023(2)
C35 0.050(4) 0.043(3) 0.048(3) 0.006(3) 0.000(3) 0.029(3)
C36 0.045(4) 0.050(4) 0.052(4) 0.004(3) 0.009(4) 0.031(3)
C37 0.051(3) 0.035(3) 0.045(3) 0.000(2) 0.001(2) 0.020(2)
C38 0.061(3) 0.042(3) 0.042(2) -0.005(2) -0.008(2) 0.032(3)
C39 0.060(3) 0.049(3) 0.048(3) -0.007(2) -0.008(2) 0.040(3)
C40 0.045(3) 0.039(3) 0.061(4) 0.002(3) 0.007(3) 0.017(3)
C41 0.057(4) 0.064(4) 0.048(3) 0.016(3) 0.009(3) 0.032(3)
C42 0.064(4) 0.065(4) 0.035(2) 0.006(3) 0.008(3) 0.034(3)
C43 0.056(4) 0.033(3) 0.047(3) -0.007(3) -0.009(2) 0.030(3)
C44 0.047(4) 0.045(5) 0.045(3) -0.002(4) -0.006(2) 0.018(4)
C45 0.075(5) 0.036(4) 0.055(4) -0.006(3) -0.012(3) 0.026(4)
C46 0.102(8) 0.043(4) 0.043(4) -0.004(3) -0.018(3) 0.042(4)
C47 0.068(4) 0.052(4) 0.050(3) -0.008(3) -0.013(3) 0.041(3)
C48 0.057(3) 0.040(3) 0.051(3) -0.007(2) -0.014(3) 0.029(3)
C49 0.070(2) 0.070(2) 0.080(4) 0.000 0.000 0.0349(12)

loop_
_atom_type_symbol
_atom_type_description
_atom_type_scat_dispersion_real
_atom_type_scat_dispersion_imag
_atom_type_scat_source
C C 0.0033 0.0016 'International Tables Vol C Tables 4.2.6.8 and 6.1.1.4'
H H 0.0000 0.0000 'International Tables Vol C Tables 4.2.6.8 and 6.1.1.4'
Cl Cl 0.1484 0.1585 'International Tables Vol C Tables 4.2.6.8 and 6.1.1.4'
N N 0.0061 0.0033 'International Tables Vol C Tables 4.2.6.8 and 6.1.1.4'
O O 0.0106 0.0060 'International Tables Vol C Tables 4.2.6.8 and 6.1.1.4'

loop_
_geom_angle_atom_site_label_1
_geom_angle_atom_site_label_2
_geom_angle_atom_site_label_3
_geom_angle
_geom_angle_site_symmetry_1
_geom_angle_site_symmetry_3
C51 O2 H2 109.5 . .
H52A C52 H52B 109.5 . .
H52A C52 H52C 109.5 . .
H52B C52 H52C 109.5 . .
O3 C52 H52A 109.5 . .
O3 C52 H52B 109.5 . .
O3 C52 H52C 109.5 . .
C53 O4 H4A 109.5 . .
C1 N1 C15 117.2(3) 2_655 .
C9 N2 C10 116.2(2) . .
C16 N3 C17 117.8(3) . .
C22 N4 C18 117.8(3) . .
C27 N5 C26 117.3(5) . .
C31 N6 C34 121.2(4) . .
C31 N6 C43 122.0(5) . .
C34 N6 C43 116.5(5) . .
C40 N7 C41 119.6(6) . .
C25 N8 C25 103.5(4) 12_456 11_556
C25 N8 C25 103.5(4) 12_456 10_566
C25 N8 C25 103.5(4) 11_556 10_566
C42 N8 C25 40.4(3) . 11_556
C42 N8 C25 140.9(5) 3_565 10_566
C42 N8 C25 40.4(3) 2_665 10_566
C42 N8 C25 78.7(4) . 10_566
C42 N8 C25 140.9(5) 2_665 11_556
C42 N8 C25 40.4(3) 3_565 12_456
C42 N8 C25 78.8(4) 2_665 12_456
C42 N8 C25 78.7(4) 3_565 11_556
C42 N8 C25 140.9(5) . 12_456
C42 N8 C42 118.00(18) 3_565 2_665
C42 N8 C42 118.00(18) 3_565 .
C42 N8 C42 118.00(18) 2_665 .
N1 C1 H1 119.4 3_665 .
N1 C1 C2 121.2(3) 3_665 .
C2 C1 H1 119.4 . .
C4 C2 C1 119.7(3) . .
C8 C2 C1 120.6(3) . .
C8 C2 C4 119.6(3) . .
C2 C4 H4 119.9 . .
C2 C4 C5 120.2(3) . .
C5 C4 H4 119.9 . .
C4 C5 C9 122.5(3) . .
C6 C5 C4 119.2(3) . .
C6 C5 C9 118.3(3) . .
C5 C6 H6 119.4 . .
C5 C6 C7 121.3(3) . .
C7 C6 H6 119.4 . .
C6 C7 C16 121.8(3) . .
C8 C7 C6 118.4(3) . .
C8 C7 C16 119.8(3) . .
C2 C8 H8 119.3 . .
C7 C8 C2 121.3(3) . .
C7 C8 H8 119.3 . .
N2 C9 C5 124.5(3) . .
N2 C9 H9 117.7 . .
C5 C9 H9 117.7 . .
N2 C10 H10 109.3 . .
N2 C10 C11 109.1(2) . .
N2 C10 C15 110.3(2) . .
C11 C10 H10 109.3 . .
C11 C10 C15 109.6(2) . .
C15 C10 H10 109.3 . .
C10 C11 H11A 109.4 . .
C10 C11 H11B 109.4 . .
C10 C11 C12 111.1(3) . .
H11A C11 H11B 108.0 . .
C12 C11 H11A 109.4 . .
C12 C11 H11B 109.4 . .
C11 C12 H12A 109.6 . .
C11 C12 H12B 109.6 . .
H12A C12 H12B 108.1 . .
C13 C12 C11 110.3(3) . .
C13 C12 H12A 109.6 . .
C13 C12 H12B 109.6 . .
C12 C13 H13A 109.4 . .
C12 C13 H13B 109.4 . .
H13A C13 H13B 108.0 . .
C14 C13 C12 111.3(3) . .
C14 C13 H13A 109.4 . .
C14 C13 H13B 109.4 . .
C13 C14 H14A 109.1 . .
C13 C14 H14B 109.1 . .
C13 C14 C15 112.6(3) . .
H14A C14 H14B 107.8 . .
C15 C14 H14A 109.1 . .
C15 C14 H14B 109.1 . .
N1 C15 C10 109.6(2) . .
N1 C15 C14 108.4(2) . .
N1 C15 H15 110.1 . .
C10 C15 C14 108.5(2) . .
C10 C15 H15 110.1 . .
C14 C15 H15 110.1 . .
N3 C16 C7 123.1(3) . .
N3 C16 H16 118.5 . .
C7 C16 H16 118.5 . .
N3 C17 H17 109.6 . .
N3 C17 C18 109.0(2) . .
N3 C17 C21 109.3(3) . .
C18 C17 H17 109.6 . .
C21 C17 H17 109.6 . .
C21 C17 C18 109.8(2) . .
N4 C18 C17 108.0(2) . .
N4 C18 H18 109.8 . .
N4 C18 C19 108.7(3) . .
C17 C18 H18 109.8 . .
C19 C18 C17 110.8(3) . .
C19 C18 H18 109.8 . .
C18 C19 H19A 109.5 . .
C18 C19 H19B 109.5 . .
H19A C19 H19B 108.0 . .
C1A C19 C18 110.9(3) . .
C1A C19 H19A 109.5 . .
C1A C19 H19B 109.5 . .
C19 C1A H1AA 109.5 . .
C19 C1A H1AB 109.5 . .
C19 C1A C20 110.7(3) . .
H1AA C1A H1AB 108.1 . .
C20 C1A H1AA 109.5 . .
C20 C1A H1AB 109.5 . .
C1A C20 H20A 109.4 . .
C1A C20 H20B 109.4 . .
H20A C20 H20B 108.0 . .
C21 C20 C1A 111.2(3) . .
C21 C20 H20A 109.4 . .
C21 C20 H20B 109.4 . .
C17 C21 H21A 109.2 . .
C17 C21 H21B 109.2 . .
C20 C21 C17 111.9(3) . .
C20 C21 H21A 109.2 . .
C20 C21 H21B 109.2 . .
H21A C21 H21B 107.9 . .
N4 C22 H22 119.6 . .
N4 C22 C23 120.8(3) . .
C23 C22 H22 119.6 . .
C24 C23 C22 120.8(3) 3_665 .
C24 C23 C22 119.7(3) . .
C24 C23 C24 119.4(3) . 3_665
C23 C24 C23 120.6(3) . 2_655
C23 C24 H24 119.7 2_655 .
C23 C24 H24 119.7 . .
N8 C25 H25A 111.0 10_566 .
N8 C25 H25B 111.0 10_566 .
H25A C25 H25B 109.0 . .
C26 C25 N8 103.8(4) . 10_566
C26 C25 H25A 111.0 . .
C26 C25 H25B 111.0 . .
N5 C26 C25 108.6(5) . .
N5 C26 H26A 110.0 . .
N5 C26 H26B 110.0 . .
C25 C26 H26A 110.0 . .
C25 C26 H26B 110.0 . .
H26A C26 H26B 108.3 . .
N5 C27 H27 118.8 . .
N5 C27 C28 122.3(5) . .
C28 C27 H27 118.8 . .
C29 C28 C27 121.7(5) . .
C29 C28 C33 117.0(6) . .
C33 C28 C27 121.3(5) . .
C28 C29 H29 118.8 . .
C30 C29 C28 122.4(6) . .
C30 C29 H29 118.8 . .
C29 C30 H30 119.7 . .
C29 C30 C31 120.6(7) . .
C31 C30 H30 119.7 . .
N6 C31 C30 119.9(6) . .
N6 C31 C32 122.2(5) . .
C32 C31 C30 117.9(6) . .
C31 C32 H32 119.7 . .
C33 C32 C31 120.6(5) . .
C33 C32 H32 119.7 . .
C28 C33 H33 119.4 . .
C32 C33 C28 121.3(5) . .
C32 C33 H33 119.4 . .
N6 C34 N6 58.2(5) 11_556 .
N6 C34 C35 85.1(5) 11_556 .
N6 C34 C39 128.7(5) 11_556 .
C35 C34 N6 120.2(5) . .
C39 C34 N6 119.8(5) . .
C39 C34 C35 120.1(5) . .
C36 C35 C34 120.1(6) . .
C35 C36 H36 119.4 . .
C35 C36 C37 121.1(7) . .
C37 C36 H36 119.4 . .
C36 C37 C40 121.0(7) . .
C38 C37 C36 118.1(6) . .
C38 C37 C40 120.8(6) . .
C37 C38 H38 119.6 . .
C37 C38 C39 120.7(5) . .
C39 C38 H38 119.6 . .
C34 C39 C38 119.5(5) . .
C34 C39 H39 120.3 . .
C38 C39 H39 120.3 . .
N7 C40 C37 121.9(6) . .
N7 C40 H40 119.1 . .
C37 C40 H40 119.1 . .
N7 C41 H41A 109.1 . .
N7 C41 H41B 109.1 . .
N7 C41 C42 112.7(6) . .
H41A C41 H41B 107.8 . .
C42 C41 H41A 109.1 . .
C42 C41 H41B 109.1 . .
N8 C42 C41 121.0(6) . .
N8 C42 H42A 107.1 . .
N8 C42 H42B 107.1 . .
C41 C42 H42A 107.1 . .
C41 C42 H42B 107.1 . .
H42A C42 H42B 106.8 . .
N6 C43 N6 43.1(4) . 11_556
C44 C43 N6 75.7(4) . 11_556
C44 C43 N6 118.6(5) . .
C44 C43 C48 120.5(5) . .
C48 C43 N6 163.6(6) . 11_556
C48 C43 N6 120.9(6) . .
C43 C44 H44 120.5 . .
C43 C44 C45 119.1(7) . .
C45 C44 H44 120.5 . .
C44 C45 C44 41.7(6) . 11_556
C44 C45 H45 120.4 . .
C44 C45 H45 162.1 11_556 .
C46 C45 C44 119.2(8) . .
C46 C45 C44 77.5(6) . 11_556
C46 C45 H45 120.4 . .
C45 C46 H46 119.2 . .
C47 C46 C45 121.5(7) . .
C47 C46 H46 119.2 . .
C46 C47 H47 120.1 . .
C46 C47 C48 119.7(8) . .
C48 C47 H47 120.1 . .
C43 C48 H48 120.1 . .
C47 C48 C43 119.9(7) . .
C47 C48 H48 120.1 . .
Cl1 C49 Cl1 112.4(2) 3_665 .
Cl1 C49 Cl1 112.4(2) 2_655 .
Cl1 C49 Cl1 112.4(2) 2_655 3_665
Cl1 C49 H49 106.4 . .
Cl1 C49 H49 106.4 3_665 .
Cl1 C49 H49 106.4 2_655 .
O2 C51 H51A 109.5 . .
O2 C51 H51B 109.5 . .
O2 C51 H51C 109.5 . .
H51A C51 H51B 109.5 . .
H51A C51 H51C 109.5 . .
H51B C51 H51C 109.5 . .
C52 O3 H3 109.5 . .
O4 C53 H53A 109.5 . .
O4 C53 H53B 109.5 . .
O4 C53 H53C 109.5 . .
H53A C53 H53B 109.5 . .
H53A C53 H53C 109.5 . .
H53B C53 H53C 109.5 . .

loop_
_geom_bond_atom_site_label_1
_geom_bond_atom_site_label_2
_geom_bond_distance
_geom_bond_site_symmetry_2
Cl1 C49 1.752(3) .
O1 C50A 1.418(19) .
O2 H2 0.8400 .
O2 C51 1.431(16) .
C52 H52A 0.9800 .
C52 H52B 0.9800 .
C52 H52C 0.9800 .
C52 O3 1.441(19) .
O4 H4A 0.8400 .
O4 C53 1.449(19) .
N1 C1 1.267(4) 2_655
N1 C15 1.462(4) .
N2 C9 1.250(4) .
N2 C10 1.467(4) .
N3 C16 1.267(4) .
N3 C17 1.459(4) .
N4 C18 1.459(4) .
N4 C22 1.259(4) .
N5 C26 1.479(7) .
N5 C27 1.279(8) .
N6 C31 1.398(7) .
N6 C34 1.417(7) .
N6 C43 1.420(8) .
N7 C40 1.295(9) .
N7 C41 1.436(8) .
N8 C25 1.535(6) 12_456
N8 C25 1.534(6) 11_556
N8 C25 1.534(6) 10_566
N8 C42 1.409(7) 3_565
N8 C42 1.409(7) 2_665
N8 C42 1.409(7) .
C1 N1 1.267(4) 3_665
C1 H1 0.9500 .
C1 C2 1.481(4) .
C2 C4 1.394(4) .
C2 C8 1.388(5) .
C4 H4 0.9500 .
C4 C5 1.397(4) .
C5 C6 1.388(5) .
C5 C9 1.477(4) .
C6 H6 0.9500 .
C6 C7 1.402(4) .
C7 C8 1.387(4) .
C7 C16 1.470(5) .
C8 H8 0.9500 .
C9 H9 0.9500 .
C10 H10 1.0000 .
C10 C11 1.523(4) .
C10 C15 1.530(4) .
C11 H11A 0.9900 .
C11 H11B 0.9900 .
C11 C12 1.528(5) .
C12 H12A 0.9900 .
C12 H12B 0.9900 .
C12 C13 1.520(6) .
C13 H13A 0.9900 .
C13 H13B 0.9900 .
C13 C14 1.517(5) .
C14 H14A 0.9900 .
C14 H14B 0.9900 .
C14 C15 1.537(4) .
C15 H15 1.0000 .
C16 H16 0.9500 .
C17 H17 1.0000 .
C17 C18 1.533(4) .
C17 C21 1.530(4) .
C18 H18 1.0000 .
C18 C19 1.530(5) .
C19 H19A 0.9900 .
C19 H19B 0.9900 .
C19 C1A 1.524(5) .
C1A H1AA 0.9900 .
C1A H1AB 0.9900 .
C1A C20 1.533(6) .
C20 H20A 0.9900 .
C20 H20B 0.9900 .
C20 C21 1.514(6) .
C21 H21A 0.9900 .
C21 H21B 0.9900 .
C22 H22 0.9500 .
C22 C23 1.475(4) .
C23 C24 1.401(4) 3_665
C23 C24 1.390(4) .
C24 C23 1.401(4) 2_655
C24 H24 0.9500 .
C25 N8 1.534(6) 10_566
C25 H25A 0.9900 .
C25 H25B 0.9900 .
C25 C26 1.529(7) .
C26 H26A 0.9900 .
C26 H26B 0.9900 .
C27 H27 0.9500 .
C27 C28 1.449(8) .
C28 C29 1.406(8) .
C28 C33 1.412(8) .
C29 H29 0.9500 .
C29 C30 1.346(11) .
C30 H30 0.9500 .
C30 C31 1.418(9) .
C31 C32 1.408(7) .
C32 H32 0.9500 .
C32 C33 1.376(8) .
C33 H33 0.9500 .
C34 N6 1.182(7) 11_556
C34 C35 1.403(10) .
C34 C39 1.386(8) .
C35 C36 1.354(10) .
C36 H36 0.9500 .
C36 C37 1.421(10) .
C37 C38 1.394(9) .
C37 C40 1.457(9) .
C38 H38 0.9500 .
C38 C39 1.398(8) .
C39 H39 0.9500 .
C40 H40 0.9500 .
C41 H41A 0.9900 .
C41 H41B 0.9900 .
C41 C42 1.483(10) .
C42 H42A 0.9900 .
C42 H42B 0.9900 .
C43 N6 1.871(9) 11_556
C43 C44 1.388(9) .
C43 C48 1.412(10) .
C44 H44 0.9500 .
C44 C45 1.424(13) .
C45 C44 1.989(12) 11_556
C45 H45 0.9500 .
C45 C46 1.390(11) .
C46 H46 0.9500 .
C46 C47 1.379(12) .
C47 H47 0.9500 .
C47 C48 1.388(9) .
C48 H48 0.9500 .
C49 Cl1 1.752(3) 3_665
C49 Cl1 1.752(2) 2_655
C49 H49 1.0000 .
C51 H51A 0.9800 .
C51 H51B 0.9800 .
C51 H51C 0.9800 .
O3 H3 0.8400 .
C53 H53A 0.9800 .
C53 H53B 0.9800 .
C53 H53C 0.9800 .

loop_
_geom_torsion_atom_site_label_1
_geom_torsion_atom_site_label_2
_geom_torsion_atom_site_label_3
_geom_torsion_atom_site_label_4
_geom_torsion
_geom_torsion_site_symmetry_1
_geom_torsion_site_symmetry_2
_geom_torsion_site_symmetry_3
_geom_torsion_site_symmetry_4
N1 C1 C2 C4 -176.7(3) 3_665 . . .
N1 C1 C2 C8 0.3(4) 3_665 . . .
N2 C10 C11 C12 178.5(3) . . . .
N2 C10 C15 N1 -62.7(3) . . . .
N2 C10 C15 C14 179.1(2) . . . .
N3 C17 C18 N4 -64.6(3) . . . .
N3 C17 C18 C19 176.4(2) . . . .
N3 C17 C21 C20 -175.8(3) . . . .
N4 C18 C19 C1A -176.1(3) . . . .
N4 C22 C23 C24 10.5(5) . . . 3_665
N4 C22 C23 C24 -165.2(3) . . . .
N5 C27 C28 C29 175.1(5) . . . .
N5 C27 C28 C33 -5.6(8) . . . .
N6 C31 C32 C33 -178.5(5) . . . .
N6 C34 C35 C36 177.1(6) . . . .
N6 C34 C35 C36 128.4(7) 11_556 . . .
N6 C34 C39 C38 -103.0(8) 11_556 . . .
N6 C34 C39 C38 -174.4(5) . . . .
N6 C43 C44 C45 176.7(7) 11_556 . . .
N6 C43 C44 C45 -178.9(7) . . . .
N6 C43 C48 C47 -170.6(18) 11_556 . . .
N6 C43 C48 C47 178.1(6) . . . .
N7 C41 C42 N8 79.2(8) . . . .
N8 C25 C26 N5 69.2(5) 10_566 . . .
C1 N1 C15 C10 121.7(3) 2_655 . . .
C1 N1 C15 C14 -120.0(3) 2_655 . . .
C1 C2 C4 C5 176.5(3) . . . .
C1 C2 C8 C7 -176.2(3) . . . .
C2 C4 C5 C6 0.0(4) . . . .
C2 C4 C5 C9 -180.0(3) . . . .
C4 C2 C8 C7 0.8(4) . . . .
C4 C5 C6 C7 0.4(4) . . . .
C4 C5 C9 N2 6.3(4) . . . .
C5 C6 C7 C8 -0.1(4) . . . .
C5 C6 C7 C16 -179.4(3) . . . .
C6 C5 C9 N2 -173.6(3) . . . .
C6 C7 C8 C2 -0.4(4) . . . .
C6 C7 C16 N3 8.8(4) . . . .
C8 C2 C4 C5 -0.5(4) . . . .
C8 C7 C16 N3 -170.5(3) . . . .
C9 N2 C10 C11 -120.4(3) . . . .
C9 N2 C10 C15 119.2(3) . . . .
C9 C5 C6 C7 -179.7(2) . . . .
C10 N2 C9 C5 178.2(2) . . . .
C10 C11 C12 C13 57.4(4) . . . .
C11 C10 C15 N1 177.2(2) . . . .
C11 C10 C15 C14 59.0(3) . . . .
C11 C12 C13 C14 -53.8(4) . . . .
C12 C13 C14 C15 54.9(4) . . . .
C13 C14 C15 N1 -175.9(3) . . . .
C13 C14 C15 C10 -57.0(4) . . . .
C15 C10 C11 C12 -60.7(3) . . . .
C16 N3 C17 C18 117.3(3) . . . .
C16 N3 C17 C21 -122.7(3) . . . .
C16 C7 C8 C2 178.8(3) . . . .
C17 N3 C16 C7 178.3(3) . . . .
C17 C18 C19 C1A -57.5(4) . . . .
C18 N4 C22 C23 178.0(3) . . . .
C18 C17 C21 C20 -56.3(4) . . . .
C18 C19 C1A C20 56.1(4) . . . .
C19 C1A C20 C21 -55.2(4) . . . .
C1A C20 C21 C17 55.8(4) . . . .
C21 C17 C18 N4 175.8(3) . . . .
C21 C17 C18 C19 56.8(3) . . . .
C22 N4 C18 C17 115.6(3) . . . .
C22 N4 C18 C19 -124.1(3) . . . .
C22 C23 C24 C23 174.6(2) . . . 2_655
C24 C23 C24 C23 -1.1(6) 3_665 . . 2_655
C25 N8 C42 C41 -148.8(6) 10_566 . . .
C25 N8 C42 C41 113.6(8) 12_456 . . .
C25 N8 C42 C41 84.2(7) 11_556 . . .
C26 N5 C27 C28 -177.4(4) . . . .
C27 N5 C26 C25 -128.5(5) . . . .
C27 C28 C29 C30 -176.0(5) . . . .
C27 C28 C33 C32 178.4(5) . . . .
C28 C29 C30 C31 -4.4(9) . . . .
C29 C28 C33 C32 -2.3(8) . . . .
C29 C30 C31 N6 -179.2(5) . . . .
C29 C30 C31 C32 1.6(9) . . . .
C30 C31 C32 C33 0.7(8) . . . .
C31 N6 C34 N6 111.3(6) . . . 11_556
C31 N6 C34 C35 49.7(8) . . . .
C31 N6 C34 C39 -129.2(6) . . . .
C31 N6 C43 N6 -129.8(8) . . . 11_556
C31 N6 C43 C44 -136.0(5) . . . .
C31 N6 C43 C48 45.6(9) . . . .
C31 C32 C33 C28 -0.3(8) . . . .
C33 C28 C29 C30 4.7(8) . . . .
C34 N6 C31 C30 28.2(8) . . . .
C34 N6 C31 C32 -152.6(5) . . . .
C34 N6 C43 N6 44.4(4) . . . 11_556
C34 N6 C43 C44 38.2(8) . . . .
C34 N6 C43 C48 -140.3(6) . . . .
C34 C35 C36 C37 -1.8(10) . . . .
C35 C34 C39 C38 6.7(9) . . . .
C35 C36 C37 C38 4.9(10) . . . .
C35 C36 C37 C40 -171.6(6) . . . .
C36 C37 C38 C39 -2.2(9) . . . .
C36 C37 C40 N7 165.9(6) . . . .
C37 C38 C39 C34 -3.5(9) . . . .
C38 C37 C40 N7 -10.5(9) . . . .
C39 C34 C35 C36 -4.0(9) . . . .
C40 N7 C41 C42 -114.5(7) . . . .
C40 C37 C38 C39 174.3(6) . . . .
C41 N7 C40 C37 -175.6(6) . . . .
C42 N8 C42 C41 -138.8(7) 2_665 . . .
C42 N8 C42 C41 69.0(10) 3_565 . . .
C43 N6 C31 C30 -157.9(6) . . . .
C43 N6 C31 C32 21.3(9) . . . .
C43 N6 C34 N6 -62.9(5) . . . 11_556
C43 N6 C34 C35 -124.5(6) . . . .
C43 N6 C34 C39 56.6(8) . . . .
C43 C44 C45 C44 -0.6(5) . . . 11_556
C43 C44 C45 C46 -0.6(9) . . . .
C44 C43 C48 C47 -0.3(9) . . . .
C44 C45 C46 C47 2.5(11) . . . .
C44 C45 C46 C47 2.5(7) 11_556 . . .
C45 C46 C47 C48 -3.3(11) . . . .
C46 C47 C48 C43 2.2(9) . . . .
C48 C43 C44 C45 -0.5(8) . . . .
